data_4125432
loop_
_publ_author_name
'Lopchuk, Justin M.'
'Fjelbye, Kasper'
'Kawamata, Yu'
'Malins, Lara R.'
'Pan, Chung-Mao'
'Gianatassio, Ryan'
'Wang, Jie'
'Prieto, Liher'
'Bradow, James'
'Brandt, Thomas A.'
'Collins, Michael R.'
'Elleraas, Jeff'
'Ewanicki, Jason'
'Farrell, William'
'Fadeyi, Olugbeminiyi O.'
'Gallego, Gary M.'
'Mousseau, James J.'
'Oliver, Robert'
'Sach, Neal W.'
'Smith, Jason K.'
'Spangler, Jillian E.'
'Zhu, Huichin'
'Zhu, Jinjiang'
'Baran, Phil S.'

_publ_section_title
;
 Strain-Release Heteroatom Functionalization: Development, Scope, and
 Stereospecificity.
;
_journal_issue 8
_journal_name_full 'Journal of the American Chemical Society'
_journal_page_first 3209
_journal_page_last 3226
_journal_paper_doi 10.1021/jacs.6b13229
_journal_volume 139
_journal_year 2017
_chemical_formula_moiety 'C16 H21 N'
_chemical_formula_sum 'C16 H21 N'
_chemical_formula_weight 227.34
_space_group_crystal_system orthorhombic
_space_group_IT_number 33
_space_group_name_Hall 'P 2c -2n'
_space_group_name_H-M_alt 'P n a 21'
_symmetry_space_group_name_Hall 'P 2c -2n'
_symmetry_space_group_name_H-M 'P n a 21'
_atom_sites_solution_hydrogens geom
_audit_creation_date 2015-11-25
_audit_creation_method
;
Olex2 1.2
(compiled 2015.01.26 svn.r3150 for OlexSys, GUI svn.r4998)
;
_cell_angle_alpha 90
_cell_angle_beta 90
_cell_angle_gamma 90
_cell_formula_units_Z 4
_cell_length_a 26.797(4)
_cell_length_b 8.5062(12)
_cell_length_c 5.7903(9)
_cell_measurement_reflns_used 6114
_cell_measurement_temperature 100(2)
_cell_measurement_theta_max 25.25
_cell_measurement_theta_min 2.51
_cell_volume 1319.8(3)
_computing_cell_refinement 'SAINT v8.34A (Bruker, 2013)'
_computing_data_collection 'APEX2 v2013.6-2 (Bruker, 2013)'
_computing_data_reduction 'SAINT v8.34A (Bruker, 2013)'
_computing_molecular_graphics 'Olex2 (Dolomanov et al., 2009)'
_computing_publication_material 'Olex2 (Dolomanov et al., 2009)'
_computing_structure_refinement 'XL (Sheldrick, 2008)'
_computing_structure_solution 'XT (Sheldrick, 2008)'
_diffrn_ambient_temperature 100.0
_diffrn_detector 'Bruker APEX-II CCD'
_diffrn_detector_area_resol_mean 7.9
_diffrn_detector_type 'CCD Area Detector'
_diffrn_measured_fraction_theta_full 1.000
_diffrn_measured_fraction_theta_max 0.969
_diffrn_measurement_device 'Kappa Four-Circle Diffractometer'
_diffrn_measurement_device_type 'Bruker APEX-II CCD'
_diffrn_measurement_method '\f and \w scans'
_diffrn_radiation_monochromator 'Double Bounce Multilayer Mirrors'
_diffrn_radiation_probe x-ray
_diffrn_radiation_type MoK\a
_diffrn_radiation_wavelength 0.71073
_diffrn_reflns_av_R_equivalents 0.0341
_diffrn_reflns_av_unetI/netI 0.0251
_diffrn_reflns_Laue_measured_fraction_full 1.000
_diffrn_reflns_Laue_measured_fraction_max 0.969
_diffrn_reflns_limit_h_max 34
_diffrn_reflns_limit_h_min -35
_diffrn_reflns_limit_k_max 11
_diffrn_reflns_limit_k_min -11
_diffrn_reflns_limit_l_max 7
_diffrn_reflns_limit_l_min -7
_diffrn_reflns_number 15133
_diffrn_reflns_point_group_measured_fraction_full 1.000
_diffrn_reflns_point_group_measured_fraction_max 0.946
_diffrn_reflns_theta_full 26.000
_diffrn_reflns_theta_max 28.707
_diffrn_reflns_theta_min 1.520
_diffrn_source 'Micro Focus Rotating Anode'
_diffrn_source_type 'Bruker TXS'
_diffrn_standards_number 0
_exptl_absorpt_coefficient_mu 0.066
_exptl_absorpt_correction_T_max 0.7458
_exptl_absorpt_correction_T_min 0.6942
_exptl_absorpt_correction_type multi-scan
_exptl_absorpt_process_details
;
SADABS-2014/5 (Bruker,2014/5) was used for absorption correction.
wR2(int) was 0.1288 before and 0.0488 after correction.
The Ratio of minimum to maximum transmission is 0.9308.
The \l/2 correction factor is Not present.
;
_exptl_crystal_colour 'light yellow'
_exptl_crystal_colour_modifier light
_exptl_crystal_colour_primary yellow
_exptl_crystal_density_diffrn 1.144
_exptl_crystal_description block
_exptl_crystal_F_000 496
_exptl_crystal_size_max 0.2
_exptl_crystal_size_mid 0.15
_exptl_crystal_size_min 0.12
_refine_diff_density_max 0.313
_refine_diff_density_min -0.259
_refine_diff_density_rms 0.031
_refine_ls_abs_structure_details
;
 Flack x determined using 1172 quotients [(I+)-(I-)]/[(I+)+(I-)]
 (Parsons, Flack and Wagner, Acta Cryst. B69 (2013) 249-259).
;
_refine_ls_extinction_method none
_refine_ls_goodness_of_fit_ref 1.044
_refine_ls_hydrogen_treatment constr
_refine_ls_matrix_type full
_refine_ls_number_parameters 272
_refine_ls_number_reflns 3225
_refine_ls_number_restraints 13
_refine_ls_restrained_S_all 1.098
_refine_ls_R_factor_all 0.0552
_refine_ls_R_factor_gt 0.0485
_refine_ls_shift/su_max 0.000
_refine_ls_shift/su_mean 0.000
_refine_ls_structure_factor_coef Fsqd
_refine_ls_weighting_details 'w=1/[\s^2^(Fo^2^)+(0.0545P)^2^+0.2964P] where P=(Fo^2^+2Fc^2^)/3'
_refine_ls_weighting_scheme calc
_refine_ls_wR_factor_gt 0.1193
_refine_ls_wR_factor_ref 0.1258
_reflns_Friedel_coverage 0.783
_reflns_Friedel_fraction_full 1.000
_reflns_Friedel_fraction_max 0.919
_reflns_number_gt 2905
_reflns_number_total 3225
_reflns_threshold_expression 'I > 2\s(I)'
_cod_data_source_file ja6b13229_si_004.cif
_cod_data_source_block pna21
_cod_depositor_comments
;
The following automatic conversions were performed:

'_diffrn_radiation_probe' value 'X-ray' changed to 'x-ray' according
to
/usr/data/users/saulius/crontab/automatic-downloads/rss-feeds/ACS/lib/dictionaries/cif_core.dic
dictionary named 'cif_core.dic' version 2.4.2 from 2011-04-26.

Automatic conversion script
Id: cif_fix_values 4268 2015-11-12 08:31:59Z antanas 

 Adding full bibliography for 4125430--4125440.cif.
;
_cod_database_code 4125432
_shelx_space_group_comment
;
The symmetry employed for this shelxl refinement is uniquely defined
by the following loop, which should always be used as a source of
symmetry information in preference to the above space-group names.
They are only intended as comments.
;
_olex2_refinement_description
;
1. Fixed Uiso
 At 1.2 times of:
  All C(H) groups, All C(H,H) groups
2. Uiso/Uaniso restraints and constraints
Uanis(C15A) \\sim Ueq, Uanis(C15B) \\sim Ueq: with sigma of 0.005 and sigma for
terminal atoms of 0.01
Uanis(C15A) = Uanis(C15B)
Uanis(C16A) = Uanis(C16B)
3. Others
 Sof(N1B)=Sof(C1B)=Sof(H1B)=Sof(C2B)=Sof(H2BA)=Sof(H2BB)=Sof(C3B)=Sof(H3BA)=
 Sof(H3BB)=Sof(C4B)=Sof(H4BA)=Sof(H4BB)=Sof(C5B)=Sof(C6B)=Sof(H6BA)=Sof(H6BB)=
 Sof(C7B)=Sof(H7BA)=Sof(H7BB)=Sof(C8B)=Sof(H8B)=Sof(C9B)=Sof(H9BA)=Sof(H9BB)=
 Sof(C10B)=Sof(H10C)=Sof(H10D)=Sof(C11B)=Sof(C12B)=Sof(H12B)=Sof(C13B)=
 Sof(H13B)=Sof(C14B)=Sof(H14B)=Sof(C15B)=Sof(H15B)=Sof(C16B)=Sof(H16B)=1-FVAR(1)
 Sof(N1A)=Sof(C1A)=Sof(H1A)=Sof(C2A)=Sof(H2AA)=Sof(H2AB)=Sof(C3A)=Sof(H3AA)=
 Sof(H3AB)=Sof(C4A)=Sof(H4AA)=Sof(H4AB)=Sof(C5A)=Sof(C6A)=Sof(H6AA)=Sof(H6AB)=
 Sof(C7A)=Sof(H7AA)=Sof(H7AB)=Sof(C8A)=Sof(H8A)=Sof(C9A)=Sof(H9AA)=Sof(H9AB)=
 Sof(C10A)=Sof(H10A)=Sof(H10B)=Sof(C11A)=Sof(C12A)=Sof(H12A)=Sof(C13A)=
 Sof(H13A)=Sof(C14A)=Sof(H14A)=Sof(C15A)=Sof(H15A)=Sof(C16A)=Sof(H16A)=FVAR(1)
4.a Ternary CH refined with riding coordinates:
 C1A(H1A), C8A(H8A), C1B(H1B), C8B(H8B)
4.b Secondary CH2 refined with riding coordinates:
 C2A(H2AA,H2AB), C3A(H3AA,H3AB), C4A(H4AA,H4AB), C6A(H6AA,H6AB), C7A(H7AA,
 H7AB), C9A(H9AA,H9AB), C10A(H10A,H10B), C2B(H2BA,H2BB), C3B(H3BA,H3BB),
 C4B(H4BA,H4BB), C6B(H6BA,H6BB), C7B(H7BA,H7BB), C9B(H9BA,H9BB), C10B(H10C,H10D)
4.c Aromatic/amide H refined with riding coordinates:
 C12A(H12A), C13A(H13A), C14A(H14A), C15A(H15A), C16A(H16A), C12B(H12B),
 C13B(H13B), C14B(H14B), C15B(H15B), C16B(H16B)
4.d Fitted hexagon refined as free rotating group:
 C11A(C12A,C13A,C14A,C15A,C16A), C11B(C12B,C13B,C14B,C15B,C16B)
;
_shelx_shelxl_version_number 2014/7
_olex2_submission_special_instructions 'No special instructions were received'

loop_
_space_group_symop_operation_xyz
'x, y, z'
'-x, -y, z+1/2'
'x+1/2, -y+1/2, z'
'-x+1/2, y+1/2, z+1/2'

loop_
_atom_site_label
_atom_site_type_symbol
_atom_site_fract_x
_atom_site_fract_y
_atom_site_fract_z
_atom_site_U_iso_or_equiv
_atom_site_adp_type
_atom_site_occupancy
_atom_site_site_symmetry_order
_atom_site_calc_flag
_atom_site_refinement_flags_posn
_atom_site_refinement_flags_adp
_atom_site_refinement_flags_occupancy
_atom_site_disorder_assembly
_atom_site_disorder_group
N1A N 0.66899(12) 0.8177(3) 0.4361(6) 0.0240(6) Uani 0.522(3) 1 d . . P A 1
C1A C 0.7403(2) 1.1116(5) 0.2647(8) 0.0356(10) Uani 0.522(3) 1 d . . P A 1
H1A H 0.7629 1.1996 0.2179 0.043 Uiso 0.522(3) 1 calc R . P A 1
C2A C 0.75596(19) 0.9427(5) 0.3328(10) 0.0443(12) Uani 0.522(3) 1 d . . P A 1
H2AA H 0.7750 0.9325 0.4786 0.053 Uiso 0.522(3) 1 calc R . P A 1
H2AB H 0.7695 0.8766 0.2068 0.053 Uiso 0.522(3) 1 calc R . P A 1
C3A C 0.6984(3) 1.0391(9) 0.1210(11) 0.0496(15) Uani 0.522(3) 1 d . . P A 1
H3AA H 0.7090 0.9793 -0.0173 0.060 Uiso 0.522(3) 1 calc R . P A 1
H3AB H 0.6691 1.1071 0.0923 0.060 Uiso 0.522(3) 1 calc R . P A 1
C4A C 0.70491(14) 1.1078(4) 0.4771(7) 0.0322(8) Uani 0.522(3) 1 d . . P A 1
H4AA H 0.6758 1.1792 0.4708 0.039 Uiso 0.522(3) 1 calc R . P A 1
H4AB H 0.7213 1.1063 0.6303 0.039 Uiso 0.522(3) 1 calc R . P A 1
C5A C 0.6984(2) 0.9451(5) 0.3568(7) 0.0250(8) Uani 0.522(3) 1 d . . P A 1
C6A C 0.61622(12) 0.8596(4) 0.4670(7) 0.0305(8) Uani 0.522(3) 1 d . . P A 1
H6AA H 0.6008 0.8818 0.3150 0.037 Uiso 0.522(3) 1 calc R . P A 1
H6AB H 0.6135 0.9554 0.5634 0.037 Uiso 0.522(3) 1 calc R . P A 1
C7A C 0.58895(12) 0.7229(5) 0.5843(7) 0.0285(8) Uani 0.522(3) 1 d . . P A 1
H7AA H 0.5533 0.7504 0.6045 0.034 Uiso 0.522(3) 1 calc R . P A 1
H7AB H 0.6035 0.7047 0.7392 0.034 Uiso 0.522(3) 1 calc R . P A 1
C8A C 0.59311(12) 0.5717(4) 0.4402(7) 0.0284(7) Uani 0.522(3) 1 d . . P A 1
H8A H 0.5758 0.5908 0.2897 0.034 Uiso 0.522(3) 1 calc R . P A 1
C9A C 0.64802(17) 0.5389(5) 0.3879(8) 0.0312(9) Uani 0.522(3) 1 d . . P A 1
H9AA H 0.6652 0.5085 0.5324 0.037 Uiso 0.522(3) 1 calc R . P A 1
H9AB H 0.6504 0.4495 0.2790 0.037 Uiso 0.522(3) 1 calc R . P A 1
C10A C 0.6742(3) 0.6813(11) 0.283(2) 0.0304(15) Uani 0.522(3) 1 d . . P A 1
H10A H 0.7101 0.6574 0.2609 0.037 Uiso 0.522(3) 1 calc R . P A 1
H10B H 0.6595 0.7055 0.1307 0.037 Uiso 0.522(3) 1 calc R . P A 1
C11A C 0.56751(10) 0.4323(4) 0.5571(4) 0.0279(8) Uani 0.522(3) 1 d . . P A 1
C12A C 0.58586(9) 0.3728(4) 0.7640(4) 0.0357(10) Uani 0.522(3) 1 d G . P A 1
H12A H 0.6145 0.4187 0.8332 0.043 Uiso 0.522(3) 1 calc R . P A 1
C13A C 0.56228(11) 0.2463(4) 0.8696(5) 0.0379(9) Uani 0.522(3) 1 d G . P A 1
H13A H 0.5748 0.2057 1.0110 0.046 Uiso 0.522(3) 1 calc R . P A 1
C14A C 0.52035(15) 0.1792(5) 0.7684(8) 0.0516(14) Uani 0.522(3) 1 d G . P A 1
H14A H 0.5042 0.0927 0.8406 0.062 Uiso 0.522(3) 1 calc R . P A 1
C15A C 0.50200(17) 0.2386(6) 0.5615(9) 0.0742(11) Uani 0.522(3) 1 d G U P A 1
H15A H 0.4733 0.1927 0.4924 0.089 Uiso 0.522(3) 1 calc R . P A 1
C16A C 0.52558(15) 0.3651(5) 0.4559(6) 0.0577(12) Uani 0.522(3) 1 d G . P A 1
H16A H 0.5130 0.4058 0.3145 0.069 Uiso 0.522(3) 1 calc R . P A 1
N1B N 0.64225(15) 0.7949(3) 0.3756(6) 0.0246(7) Uani 0.478(3) 1 d . . P A 2
C1B C 0.7145(2) 1.0970(6) 0.2505(10) 0.0336(11) Uani 0.478(3) 1 d . . P A 2
H1B H 0.7355 1.1904 0.2107 0.040 Uiso 0.478(3) 1 calc R . P A 2
C2B C 0.7305(2) 0.9511(5) 0.3954(8) 0.0331(9) Uani 0.478(3) 1 d . . P A 2
H2BA H 0.7368 0.9701 0.5615 0.040 Uiso 0.478(3) 1 calc R . P A 2
H2BB H 0.7554 0.8806 0.3233 0.040 Uiso 0.478(3) 1 calc R . P A 2
C3B C 0.6892(2) 0.9807(6) 0.0786(12) 0.0364(12) Uani 0.478(3) 1 d . . P A 2
H3BA H 0.7119 0.9116 -0.0101 0.044 Uiso 0.478(3) 1 calc R . P A 2
H3BB H 0.6617 1.0243 -0.0160 0.044 Uiso 0.478(3) 1 calc R . P A 2
C4B C 0.66526(16) 1.0967(4) 0.3891(7) 0.0341(10) Uani 0.478(3) 1 d . . P A 2
H4BA H 0.6363 1.1473 0.3132 0.041 Uiso 0.478(3) 1 calc R . P A 2
H4BB H 0.6681 1.1234 0.5550 0.041 Uiso 0.478(3) 1 calc R . P A 2
C5B C 0.6747(2) 0.9226(5) 0.3254(8) 0.0254(9) Uani 0.478(3) 1 d . . P A 2
C6B C 0.63216(14) 0.7849(4) 0.6213(6) 0.0272(8) Uani 0.478(3) 1 d . . P A 2
H6BA H 0.6184 0.8864 0.6759 0.033 Uiso 0.478(3) 1 calc R . P A 2
H6BB H 0.6638 0.7652 0.7051 0.033 Uiso 0.478(3) 1 calc R . P A 2
C7B C 0.59526(14) 0.6540(5) 0.6756(7) 0.0262(8) Uani 0.478(3) 1 d . . P A 2
H7BA H 0.5627 0.6782 0.6027 0.031 Uiso 0.478(3) 1 calc R . P A 2
H7BB H 0.5901 0.6481 0.8446 0.031 Uiso 0.478(3) 1 calc R . P A 2
C8B C 0.61424(13) 0.4951(4) 0.5869(7) 0.0257(8) Uani 0.478(3) 1 d . . P A 2
H8B H 0.6465 0.4719 0.6669 0.031 Uiso 0.478(3) 1 calc R . P A 2
C9B C 0.6251(2) 0.5115(5) 0.3299(8) 0.0288(9) Uani 0.478(3) 1 d . . P A 2
H9BA H 0.5936 0.5322 0.2456 0.035 Uiso 0.478(3) 1 calc R . P A 2
H9BB H 0.6394 0.4122 0.2704 0.035 Uiso 0.478(3) 1 calc R . P A 2
C10B C 0.6617(3) 0.6462(10) 0.289(2) 0.0257(15) Uani 0.478(3) 1 d . . P A 2
H10C H 0.6937 0.6222 0.3667 0.031 Uiso 0.478(3) 1 calc R . P A 2
H10D H 0.6683 0.6559 0.1212 0.031 Uiso 0.478(3) 1 calc R . P A 2
C11B C 0.57755(11) 0.3647(4) 0.6479(5) 0.0278(9) Uani 0.478(3) 1 d . . P A 2
C12B C 0.58912(9) 0.2658(4) 0.8315(5) 0.0302(9) Uani 0.478(3) 1 d G . P A 2
H12B H 0.6199 0.2777 0.9110 0.036 Uiso 0.478(3) 1 calc R . P A 2
C13B C 0.55567(12) 0.1496(4) 0.8986(5) 0.0322(9) Uani 0.478(3) 1 d G . P A 2
H13B H 0.5636 0.0821 1.0240 0.039 Uiso 0.478(3) 1 calc R . P A 2
C14B C 0.51064(14) 0.1322(5) 0.7822(9) 0.0468(15) Uani 0.478(3) 1 d G . P A 2
H14B H 0.4878 0.0528 0.8280 0.056 Uiso 0.478(3) 1 calc R . P A 2
C15B C 0.49907(16) 0.2310(7) 0.5986(10) 0.0742(11) Uani 0.478(3) 1 d G U P A 2
H15B H 0.4683 0.2191 0.5191 0.089 Uiso 0.478(3) 1 calc R . P A 2
C16B C 0.53252(16) 0.3473(5) 0.5315(7) 0.0577(12) Uani 0.478(3) 1 d G . P A 2
H16B H 0.5246 0.4148 0.4061 0.069 Uiso 0.478(3) 1 calc R . P A 2

loop_
_atom_site_aniso_label
_atom_site_aniso_U_11
_atom_site_aniso_U_22
_atom_site_aniso_U_33
_atom_site_aniso_U_23
_atom_site_aniso_U_13
_atom_site_aniso_U_12
N1A 0.0234(15) 0.0220(14) 0.0267(15) -0.0004(12) -0.0004(13) 0.0006(11)
C1A 0.047(3) 0.031(2) 0.030(2) 0.0027(17) 0.007(2) -0.005(2)
C2A 0.037(2) 0.0262(18) 0.070(3) -0.001(2) 0.021(2) -0.0052(17)
C3A 0.074(4) 0.048(4) 0.027(3) 0.009(3) -0.006(3) -0.020(3)
C4A 0.039(2) 0.0236(16) 0.0335(19) 0.0001(16) 0.0040(15) -0.0006(14)
C5A 0.027(2) 0.0241(19) 0.0233(18) 0.0019(15) 0.0011(19) -0.0018(19)
C6A 0.0233(16) 0.0272(16) 0.041(2) -0.0017(16) -0.0001(15) 0.0039(13)
C7A 0.0239(16) 0.0315(19) 0.0299(19) -0.0031(17) 0.0019(14) 0.0019(14)
C8A 0.0249(15) 0.0325(16) 0.0279(17) -0.0025(14) -0.0009(14) -0.0014(13)
C9A 0.029(2) 0.0264(19) 0.038(2) -0.0097(18) 0.0047(17) -0.0011(16)
C10A 0.035(3) 0.029(4) 0.028(2) -0.002(3) 0.009(3) -0.003(2)
C11A 0.0276(17) 0.0295(18) 0.0266(19) -0.0061(15) -0.0024(14) 0.0035(14)
C12A 0.0262(18) 0.050(3) 0.031(2) 0.006(2) -0.0067(17) 0.0015(16)
C13A 0.041(2) 0.040(2) 0.033(2) 0.008(2) -0.0051(19) 0.008(2)
C14A 0.045(3) 0.044(3) 0.066(4) 0.009(3) -0.003(3) -0.013(2)
C15A 0.0706(17) 0.0696(18) 0.082(2) 0.0296(18) -0.0435(18) -0.0402(14)
C16A 0.061(2) 0.0544(18) 0.057(4) 0.019(2) -0.035(2) -0.0301(17)
N1B 0.0309(18) 0.0202(14) 0.0228(15) 0.0016(13) 0.0008(14) -0.0013(14)
C1B 0.041(3) 0.023(2) 0.036(3) 0.006(2) 0.009(3) -0.006(2)
C2B 0.035(3) 0.030(2) 0.034(2) 0.0005(17) 0.004(2) -0.008(2)
C3B 0.054(3) 0.027(3) 0.028(3) 0.004(2) 0.004(2) -0.003(2)
C4B 0.050(2) 0.0222(16) 0.030(2) -0.0011(16) 0.0061(18) -0.0026(16)
C5B 0.029(2) 0.021(2) 0.027(2) -0.0003(16) 0.0043(19) -0.0019(18)
C6B 0.0336(19) 0.0243(18) 0.0238(18) -0.0027(14) -0.0014(15) -0.0026(14)
C7B 0.0281(19) 0.026(2) 0.0243(19) 0.0013(16) -0.0008(15) -0.0032(15)
C8B 0.0270(17) 0.0241(17) 0.0258(17) 0.0012(14) -0.0017(15) 0.0004(13)
C9B 0.039(2) 0.0181(17) 0.029(2) 0.0005(15) -0.0020(19) -0.0033(18)
C10B 0.033(4) 0.020(4) 0.024(2) -0.002(3) 0.005(3) 0.002(3)
C11B 0.030(2) 0.0233(19) 0.030(2) 0.007(2) -0.0069(18) -0.0019(16)
C12B 0.0236(19) 0.035(2) 0.032(2) 0.0018(19) 0.0031(16) -0.0044(18)
C13B 0.037(2) 0.028(2) 0.031(2) 0.0009(17) -0.0010(16) -0.0041(17)
C14B 0.040(3) 0.054(4) 0.046(3) 0.014(3) -0.014(2) -0.027(2)
C15B 0.0706(17) 0.0696(18) 0.082(2) 0.0296(18) -0.0435(18) -0.0402(14)
C16B 0.061(2) 0.0544(18) 0.057(4) 0.019(2) -0.035(2) -0.0301(17)

loop_
_atom_type_symbol
_atom_type_description
_atom_type_scat_dispersion_real
_atom_type_scat_dispersion_imag
_atom_type_scat_source
C C 0.0033 0.0016 'International Tables Vol C Tables 4.2.6.8 and 6.1.1.4'
H H 0.0000 0.0000 'International Tables Vol C Tables 4.2.6.8 and 6.1.1.4'
N N 0.0061 0.0033 'International Tables Vol C Tables 4.2.6.8 and 6.1.1.4'

loop_
_geom_angle_atom_site_label_1
_geom_angle_atom_site_label_2
_geom_angle_atom_site_label_3
_geom_angle
C5A N1A C6A 112.9(3)
C5A N1A C10A 110.9(4)
C10A N1A C6A 111.0(4)
C2A C1A H1A 126.8
C2A C1A C4A 86.8(3)
C2A C1A C5A 52.6(3)
C3A C1A H1A 126.8
C3A C1A C2A 87.9(4)
C3A C1A C4A 88.5(4)
C3A C1A C5A 54.0(3)
C4A C1A H1A 126.8
C4A C1A C5A 52.9(2)
C5A C1A H1A 179.1
C1A C2A H2AA 116.0
C1A C2A H2AB 116.0
C1A C2A C5A 74.9(3)
H2AA C2A H2AB 113.0
C5A C2A H2AA 116.0
C5A C2A H2AB 116.0
C1A C3A H3AA 116.0
C1A C3A H3AB 116.0
C1A C3A C5A 74.6(4)
H3AA C3A H3AB 113.0
C5A C3A H3AA 116.0
C5A C3A H3AB 116.0
C1A C4A H4AA 116.0
C1A C4A H4AB 116.0
C1A C4A C5A 74.5(3)
H4AA C4A H4AB 113.0
C5A C4A H4AA 116.0
C5A C4A H4AB 116.0
N1A C5A C1A 176.6(4)
N1A C5A C2A 124.9(3)
N1A C5A C3A 131.9(5)
N1A C5A C4A 126.6(3)
C2A C5A C1A 52.5(3)
C2A C5A C3A 85.9(4)
C2A C5A C4A 86.5(4)
C3A C5A C1A 51.4(3)
C4A C5A C1A 52.6(3)
C4A C5A C3A 86.4(4)
N1A C6A H6AA 109.8
N1A C6A H6AB 109.8
N1A C6A C7A 109.2(3)
H6AA C6A H6AB 108.3
C7A C6A H6AA 109.8
C7A C6A H6AB 109.8
C6A C7A H7AA 109.4
C6A C7A H7AB 109.4
C6A C7A C8A 111.1(3)
H7AA C7A H7AB 108.0
C8A C7A H7AA 109.4
C8A C7A H7AB 109.4
C7A C8A H8A 107.7
C9A C8A C7A 109.3(3)
C9A C8A H8A 107.7
C9A C8A C11A 112.2(3)
C11A C8A C7A 112.1(3)
C11A C8A H8A 107.7
C8A C9A H9AA 109.2
C8A C9A H9AB 109.2
H9AA C9A H9AB 107.9
C10A C9A C8A 112.2(5)
C10A C9A H9AA 109.2
C10A C9A H9AB 109.2
N1A C10A C9A 110.2(7)
N1A C10A H10A 109.6
N1A C10A H10B 109.6
C9A C10A H10A 109.6
C9A C10A H10B 109.6
H10A C10A H10B 108.1
C12A C11A C8A 120.3(2)
C12A C11A C16A 120.0
C16A C11A C8A 119.7(2)
C11A C12A H12A 120.0
C13A C12A C11A 120.0
C13A C12A H12A 120.0
C12A C13A H13A 120.0
C12A C13A C14A 120.0
C14A C13A H13A 120.0
C13A C14A H14A 120.0
C13A C14A C15A 120.0
C15A C14A H14A 120.0
C14A C15A H15A 120.0
C14A C15A C16A 120.0
C16A C15A H15A 120.0
C11A C16A H16A 120.0
C15A C16A C11A 120.0
C15A C16A H16A 120.0
C5B N1B C6B 111.1(3)
C5B N1B C10B 112.0(4)
C6B N1B C10B 110.7(5)
C2B C1B H1B 127.0
C2B C1B C3B 87.6(4)
C2B C1B C5B 53.3(3)
C3B C1B H1B 127.0
C3B C1B C5B 53.0(3)
C4B C1B H1B 127.0
C4B C1B C2B 87.3(4)
C4B C1B C3B 87.6(4)
C4B C1B C5B 52.6(2)
C5B C1B H1B 179.6
C1B C2B H2BA 116.1
C1B C2B H2BB 116.1
C1B C2B C5B 73.9(4)
H2BA C2B H2BB 113.1
C5B C2B H2BA 116.1
C5B C2B H2BB 116.1
C1B C3B H3BA 116.1
C1B C3B H3BB 116.1
C1B C3B C5B 74.0(4)
H3BA C3B H3BB 113.1
C5B C3B H3BA 116.1
C5B C3B H3BB 116.1
C1B C4B H4BA 116.0
C1B C4B H4BB 116.0
C1B C4B C5B 74.9(3)
H4BA C4B H4BB 113.0
C5B C4B H4BA 116.0
C5B C4B H4BB 116.0
N1B C5B C1B 176.8(4)
N1B C5B C2B 130.4(4)
N1B C5B C3B 125.5(4)
N1B C5B C4B 125.7(4)
C2B C5B C1B 52.8(3)
C3B C5B C1B 52.9(3)
C3B C5B C2B 87.2(4)
C4B C5B C1B 52.5(3)
C4B C5B C2B 86.9(4)
C4B C5B C3B 87.5(3)
N1B C6B H6BA 109.3
N1B C6B H6BB 109.3
N1B C6B C7B 111.5(3)
H6BA C6B H6BB 108.0
C7B C6B H6BA 109.3
C7B C6B H6BB 109.3
C6B C7B H7BA 109.4
C6B C7B H7BB 109.4
C6B C7B C8B 111.1(3)
H7BA C7B H7BB 108.0
C8B C7B H7BA 109.4
C8B C7B H7BB 109.4
C7B C8B H8B 107.8
C9B C8B C7B 108.1(3)
C9B C8B H8B 107.8
C9B C8B C11B 114.6(3)
C11B C8B C7B 110.5(3)
C11B C8B H8B 107.8
C8B C9B H9BA 109.6
C8B C9B H9BB 109.6
C8B C9B C10B 110.1(5)
H9BA C9B H9BB 108.2
C10B C9B H9BA 109.6
C10B C9B H9BB 109.6
N1B C10B C9B 111.6(5)
N1B C10B H10C 109.3
N1B C10B H10D 109.3
C9B C10B H10C 109.3
C9B C10B H10D 109.3
H10C C10B H10D 108.0
C12B C11B C8B 118.3(3)
C12B C11B C16B 120.0
C16B C11B C8B 121.7(3)
C11B C12B H12B 120.0
C11B C12B C13B 120.0
C13B C12B H12B 120.0
C12B C13B H13B 120.0
C14B C13B C12B 120.0
C14B C13B H13B 120.0
C13B C14B H14B 120.0
C15B C14B C13B 120.0
C15B C14B H14B 120.0
C14B C15B H15B 120.0
C14B C15B C16B 120.0
C16B C15B H15B 120.0
C11B C16B H16B 120.0
C15B C16B C11B 120.0
C15B C16B H16B 120.0

loop_
_geom_bond_atom_site_label_1
_geom_bond_atom_site_label_2
_geom_bond_distance
N1A C5A 1.416(5)
N1A C6A 1.469(4)
N1A C10A 1.466(10)
C1A H1A 1.0000
C1A C2A 1.548(6)
C1A C3A 1.527(7)
C1A C4A 1.554(6)
C1A C5A 1.885(7)
C2A H2AA 0.9900
C2A H2AB 0.9900
C2A C5A 1.550(7)
C3A H3AA 0.9900
C3A H3AB 0.9900
C3A C5A 1.582(7)
C4A H4AA 0.9900
C4A H4AB 0.9900
C4A C5A 1.559(5)
C6A H6AA 0.9900
C6A H6AB 0.9900
C6A C7A 1.532(5)
C7A H7AA 0.9900
C7A H7AB 0.9900
C7A C8A 1.537(5)
C8A H8A 1.0000
C8A C9A 1.528(5)
C8A C11A 1.528(4)
C9A H9AA 0.9900
C9A H9AB 0.9900
C9A C10A 1.525(8)
C10A H10A 0.9900
C10A H10B 0.9900
C11A C12A 1.3900
C11A C16A 1.3900
C12A H12A 0.9500
C12A C13A 1.3900
C13A H13A 0.9500
C13A C14A 1.3900
C14A H14A 0.9500
C14A C15A 1.3900
C15A H15A 0.9500
C15A C16A 1.3900
C16A H16A 0.9500
N1B C5B 1.421(5)
N1B C6B 1.450(5)
N1B C10B 1.457(10)
C1B H1B 1.0000
C1B C2B 1.558(7)
C1B C3B 1.559(8)
C1B C4B 1.545(7)
C1B C5B 1.879(7)
C2B H2BA 0.9900
C2B H2BB 0.9900
C2B C5B 1.568(7)
C3B H3BA 0.9900
C3B H3BB 0.9900
C3B C5B 1.561(8)
C4B H4BA 0.9900
C4B H4BB 0.9900
C4B C5B 1.546(5)
C6B H6BA 0.9900
C6B H6BB 0.9900
C6B C7B 1.522(5)
C7B H7BA 0.9900
C7B H7BB 0.9900
C7B C8B 1.533(5)
C8B H8B 1.0000
C8B C9B 1.523(6)
C8B C11B 1.524(4)
C9B H9BA 0.9900
C9B H9BB 0.9900
C9B C10B 1.527(7)
C10B H10C 0.9900
C10B H10D 0.9900
C11B C12B 1.3900
C11B C16B 1.3900
C12B H12B 0.9500
C12B C13B 1.3900
C13B H13B 0.9500
C13B C14B 1.3900
C14B H14B 0.9500
C14B C15B 1.3900
C15B H15B 0.9500
C15B C16B 1.3900
C16B H16B 0.9500

loop_
_geom_torsion_atom_site_label_1
_geom_torsion_atom_site_label_2
_geom_torsion_atom_site_label_3
_geom_torsion_atom_site_label_4
_geom_torsion
N1A C6A C7A C8A -58.7(4)
C1A C2A C5A N1A -177.3(4)
C1A C2A C5A C3A 42.8(3)
C1A C2A C5A C4A -43.9(3)
C1A C3A C5A N1A -178.5(5)
C1A C3A C5A C2A -43.6(4)
C1A C3A C5A C4A 43.2(4)
C1A C4A C5A N1A 175.8(5)
C1A C4A C5A C2A 43.8(3)
C1A C4A C5A C3A -42.3(4)
C2A C1A C3A C5A 43.5(4)
C2A C1A C4A C5A -43.8(3)
C2A C1A C5A C3A -119.9(5)
C2A C1A C5A C4A 119.4(4)
C3A C1A C2A C5A -44.6(4)
C3A C1A C4A C5A 44.1(4)
C3A C1A C5A C2A 119.9(5)
C3A C1A C5A C4A -120.7(5)
C4A C1A C2A C5A 44.1(3)
C4A C1A C3A C5A -43.3(3)
C4A C1A C5A C2A -119.4(4)
C4A C1A C5A C3A 120.7(5)
C5A N1A C6A C7A -172.2(3)
C5A N1A C10A C9A 172.5(5)
C6A N1A C5A C2A 173.2(4)
C6A N1A C5A C3A -66.3(6)
C6A N1A C5A C4A 57.9(6)
C6A N1A C10A C9A -61.1(8)
C6A C7A C8A C9A 53.2(4)
C6A C7A C8A C11A 178.3(3)
C7A C8A C9A C10A -51.8(6)
C7A C8A C11A C12A -65.8(4)
C7A C8A C11A C16A 114.0(3)
C8A C9A C10A N1A 55.9(8)
C8A C11A C12A C13A 179.8(3)
C8A C11A C16A C15A -179.8(3)
C9A C8A C11A C12A 57.6(4)
C9A C8A C11A C16A -122.5(3)
C10A N1A C5A C2A -61.6(7)
C10A N1A C5A C3A 58.9(8)
C10A N1A C5A C4A -176.9(6)
C10A N1A C6A C7A 62.6(6)
C11A C8A C9A C10A -176.8(5)
C11A C12A C13A C14A 0.0
C12A C11A C16A C15A 0.0
C12A C13A C14A C15A 0.0
C13A C14A C15A C16A 0.0
C14A C15A C16A C11A 0.0
C16A C11A C12A C13A 0.0
N1B C6B C7B C8B 57.2(4)
C1B C2B C5B N1B -179.8(5)
C1B C2B C5B C3B 44.0(3)
C1B C2B C5B C4B -43.6(3)
C1B C3B C5B N1B 176.5(5)
C1B C3B C5B C2B -43.9(3)
C1B C3B C5B C4B 43.2(4)
C1B C4B C5B N1B -176.6(5)
C1B C4B C5B C2B 43.9(3)
C1B C4B C5B C3B -43.4(4)
C2B C1B C3B C5B 44.2(3)
C2B C1B C4B C5B -44.2(3)
C2B C1B C5B C3B -119.7(5)
C2B C1B C5B C4B 119.7(4)
C3B C1B C2B C5B -44.0(4)
C3B C1B C4B C5B 43.5(4)
C3B C1B C5B C2B 119.7(5)
C3B C1B C5B C4B -120.6(5)
C4B C1B C2B C5B 43.7(3)
C4B C1B C3B C5B -43.2(3)
C4B C1B C5B C2B -119.7(4)
C4B C1B C5B C3B 120.6(5)
C5B N1B C6B C7B 176.9(3)
C5B N1B C10B C9B -176.4(5)
C6B N1B C5B C2B 65.1(6)
C6B N1B C5B C3B -173.1(4)
C6B N1B C5B C4B -56.6(6)
C6B N1B C10B C9B 59.0(8)
C6B C7B C8B C9B -55.4(4)
C6B C7B C8B C11B 178.5(3)
C7B C8B C9B C10B 55.7(5)
C7B C8B C11B C12B -103.0(3)
C7B C8B C11B C16B 74.3(4)
C8B C9B C10B N1B -58.8(8)
C8B C11B C12B C13B 177.3(3)
C8B C11B C16B C15B -177.2(3)
C9B C8B C11B C12B 134.7(3)
C9B C8B C11B C16B -48.1(4)
C10B N1B C5B C2B -59.3(7)
C10B N1B C5B C3B 62.5(7)
C10B N1B C5B C4B 179.0(6)
C10B N1B C6B C7B -58.0(5)
C11B C8B C9B C10B 179.4(5)
C11B C12B C13B C14B 0.0
C12B C11B C16B C15B 0.0
C12B C13B C14B C15B 0.0
C13B C14B C15B C16B 0.0
C14B C15B C16B C11B 0.0
C16B C11B C12B C13B 0.0
